data_1538508
loop_
_publ_author_name
'Pugacheva, A.A.'
'Maksimov, B.A.'
'Simonov, V.I.'
'Mill', B.V.'
'Pisarevskii, Yu.V.'
'Kondakov, D.F.'
'Chernaya, T.S.'
'Verin, I.A.'
'Molchanov, V.N.'

_publ_section_title
;
 Growth and structure of La3 Zr0.5 Ga5 Si0.5 O14 crystals
;
_journal_name_full Kristallografiya
_journal_page_first 58
_journal_page_last 64
_journal_volume 49
_journal_year 2004
_chemical_formula_sum 'Ga5 La3 O14 Si0.5 Zr0.5'
_chemical_name_systematic 'La3 (Zr0.5 Ga0.5) Ga3 (Ga1.5 Si0.5) O14'
_space_group_IT_number 150
_symmetry_space_group_name_Hall 'P 3 2"'
_symmetry_space_group_name_H-M 'P 3 2 1'
_cell_angle_alpha 90
_cell_angle_beta 90
_cell_angle_gamma 120
_cell_formula_units_Z 1
_cell_length_a 8.226
_cell_length_b 8.226
_cell_length_c 5.1374
_cell_volume 301.059
_citation_journal_id_ASTM KRISAJ
_cod_data_source_file Pugacheva_KRISAJ_2004_510.cif
_cod_data_source_block Ga5La3O14Si0.5Zr0.5
_cod_original_cell_volume 301.0589
_cod_database_code 1538508

loop_
_symmetry_equiv_pos_as_xyz
x,y,z
-y,x-y,z
-x+y,-x,z
y,x,-z
-x,-x+y,-z
x-y,-y,-z

loop_
_atom_site_label
_atom_site_type_symbol
_atom_site_fract_x
_atom_site_fract_y
_atom_site_fract_z
_atom_site_occupancy
_atom_site_U_iso_or_equiv
Ga1 Ga+3 0 0 0 0.5 0.0
La2 La+3 0.418 0.009 0.139 0.012 0.0
La1 La+3 0.4232 0 0 0.988 0.0
Ga2 Ga+3 0.3333 0.6667 0.531 0.75 0.0
Ga3 Ga+3 0.7606 0 0.5 1 0.0
Zr1 Zr+4 0 0 0 0.5 0.0
Si2 Si+4 0.3333 0.6667 0.531 0.25 0.0
O1 O-2 0.3333 0.6667 0.188 1 0.0
O3 O-2 0.146 -0.08 0.24 1 0.0
O2 O-2 0.462 0.312 0.311 1 0.0
